data_4109956
loop_
_publ_author_name
'Tamotsu Takahashi'
'Zhiyi Song'
'Kimihiko Sato'
'Yuichi Kuzuba'
'Kiyohiko Nakajima'
'Ken-ichiro Kanno'

_publ_section_title
;
 1-Chloro-4,5,6,7-tetraalkyldihydroindene Formation by Reaction of
 Bis(cyclopentadienyl)titanacyclopentadienes with Titanium Chloride
;
_journal_name_full 'Journal of the American Chemical Society'
_journal_page_first 11678
_journal_page_last 11679
_journal_paper_doi 10.1021/ja074180p
_journal_volume 129
_journal_year 2007
_chemical_formula_moiety 'C23 H25 Cl N4 '
_chemical_formula_sum 'C23 H25 Cl N4'
_chemical_formula_weight 392.93
_space_group_IT_number 14
_symmetry_cell_setting monoclinic
_symmetry_Int_Tables_number 14
_symmetry_space_group_name_Hall '-P 2ybc'
_symmetry_space_group_name_H-M 'P 1 21/c 1'
_cell_angle_alpha 90.0000
_cell_angle_beta 108.182(11)
_cell_angle_gamma 90.0000
_cell_formula_units_Z 8
_cell_length_a 14.246(4)
_cell_length_b 18.017(4)
_cell_length_c 17.078(4)
_cell_measurement_reflns_used 24933
_cell_measurement_temperature 298.1
_cell_measurement_theta_max 27.5
_cell_measurement_theta_min 3.1
_cell_volume 4164.6(18)
_computing_cell_refinement PROCESS-AUTO
_computing_data_collection PROCESS-AUTO
_computing_data_reduction CrystalStructure
_computing_publication_material 'CrystalStructure 3.7.0'
_computing_structure_refinement CRYSTALS
_computing_structure_solution SIR92
_diffrn_detector_area_resol_mean 10.00
_diffrn_measured_fraction_theta_full 0.995
_diffrn_measured_fraction_theta_max 0.995
_diffrn_measurement_device_type 'Rigaku RAXIS-RAPID'
_diffrn_measurement_method \w
_diffrn_radiation_type 'Mo K\a'
_diffrn_radiation_wavelength 0.71075
_diffrn_reflns_av_R_equivalents 0.041
_diffrn_reflns_limit_h_max 16
_diffrn_reflns_limit_h_min -18
_diffrn_reflns_limit_k_max 23
_diffrn_reflns_limit_k_min -23
_diffrn_reflns_limit_l_max 22
_diffrn_reflns_limit_l_min -22
_diffrn_reflns_number 38861
_diffrn_reflns_theta_full 27.48
_diffrn_reflns_theta_max 27.48
_exptl_absorpt_coefficient_mu 0.199
_exptl_absorpt_correction_T_max 0.961
_exptl_absorpt_correction_T_min 0.947
_exptl_absorpt_correction_type numerical
_exptl_absorpt_process_details
;
    Higashi, T. (1999). Program for Absorption Correction.
    Rigaku Corporation, Tokyo, Japan.
;
_exptl_crystal_colour colorless
_exptl_crystal_density_diffrn 1.253
_exptl_crystal_description prism
_exptl_crystal_F_000 1664.00
_exptl_crystal_size_max 0.30
_exptl_crystal_size_mid 0.20
_exptl_crystal_size_min 0.20
_refine_diff_density_max 0.75
_refine_diff_density_min -0.35
_refine_ls_extinction_method none
_refine_ls_goodness_of_fit_ref 1.223
_refine_ls_hydrogen_treatment refall
_refine_ls_number_parameters 618
_refine_ls_number_reflns 5171
_refine_ls_R_factor_gt 0.0635
_refine_ls_shift/su_max 0.0008
_refine_ls_structure_factor_coef F
_refine_ls_weighting_details 'w = 1/[0.0030Fo^2^ + 1.0000\s(Fo^2^) + 0.5000]'
_refine_ls_weighting_scheme calc
_refine_ls_wR_factor_ref 0.0913
_reflns_number_gt 5121
_reflns_number_total 9508
_reflns_threshold_expression F^2^>2.0\s(F^2^)
_cod_data_source_file ja074180psi20070624_082221.cif
_cod_data_source_block '_tt62'
_cod_original_cell_volume 4164.7(17)
_cod_original_formula_sum 'C23 H25 Cl N4 '
_cod_database_code 4109956

loop_
_symmetry_equiv_pos_site_id
_symmetry_equiv_pos_as_xyz
1 +X,+Y,+Z
2 -X,1/2+Y,1/2-Z
3 -X,-Y,-Z
4 +X,1/2-Y,1/2+Z

loop_
_atom_site_label
_atom_site_type_symbol
_atom_site_fract_x
_atom_site_fract_y
_atom_site_fract_z
_atom_site_U_iso_or_equiv
_atom_site_adp_type
_atom_site_occupancy
_atom_site_symmetry_multiplicity
_atom_site_calc_flag
_atom_site_refinement_flags
Cl(1) Cl -0.20879(6) 0.09590(6) 0.33017(9) 0.0751(3) Uani 1.00 1 d .
Cl(2) Cl 0.10198(9) 0.55435(6) 0.58930(11) 0.0986(4) Uani 1.00 1 d .
N(1) N 0.3622(2) 0.2055(2) 0.4607(2) 0.0675(11) Uani 1.00 1 d .
N(2) N 0.1621(3) 0.3770(2) 0.3469(2) 0.0843(14) Uani 1.00 1 d .
N(3) N 0.2469(3) 0.1179(2) 0.2617(2) 0.0858(15) Uani 1.00 1 d .
N(4) N 0.0042(3) 0.2657(2) 0.2016(2) 0.0899(14) Uani 1.00 1 d .
N(5) N 0.6585(2) 0.7014(2) 0.7216(2) 0.0630(10) Uani 1.00 1 d .
N(6) N 0.4406(3) 0.86391(19) 0.6192(2) 0.0708(12) Uani 1.00 1 d .
N(7) N 0.5566(2) 0.6153(2) 0.5258(2) 0.0707(12) Uani 1.00 1 d .
N(8) N 0.3022(3) 0.7479(2) 0.4645(2) 0.0750(12) Uani 1.00 1 d .
C(1) C -0.0913(2) 0.1218(2) 0.4024(2) 0.0493(10) Uani 1.00 1 d .
C(2) C -0.1046(2) 0.1693(2) 0.4699(2) 0.0590(12) Uani 1.00 1 d .
C(3) C -0.0488(2) 0.2291(2) 0.4820(2) 0.0553(11) Uani 1.00 1 d .
C(4) C 0.0104(2) 0.23472(18) 0.4231(2) 0.0437(9) Uani 1.00 1 d .
C(5) C -0.0289(2) 0.16935(19) 0.3631(2) 0.0406(8) Uani 1.00 1 d .
C(6) C 0.0573(2) 0.12520(19) 0.3480(2) 0.0394(8) Uani 1.00 1 d .
C(7) C 0.1200(2) 0.09633(18) 0.4321(2) 0.0366(8) Uani 1.00 1 d .
C(8) C 0.1492(2) 0.14641(19) 0.4923(2) 0.0391(8) Uani 1.00 1 d .
C(9) C 0.1242(2) 0.22706(19) 0.4664(2) 0.0431(9) Uani 1.00 1 d .
C(10) C 0.1751(2) 0.2395(2) 0.3966(2) 0.0443(9) Uani 1.00 1 d .
C(11) C 0.1215(2) 0.1859(2) 0.3190(2) 0.0460(9) Uani 1.00 1 d .
C(12) C 0.0212(2) 0.0638(2) 0.2833(2) 0.0523(10) Uani 1.00 1 d .
C(13) C -0.0379(4) 0.0842(3) 0.1953(3) 0.0764(16) Uani 1.00 1 d .
C(14) C 0.1442(2) 0.0145(2) 0.4465(2) 0.0478(10) Uani 1.00 1 d .
C(15) C 0.2419(4) -0.0081(3) 0.4333(4) 0.0757(18) Uani 1.00 1 d .
C(16) C 0.2059(2) 0.1252(2) 0.5805(2) 0.0538(10) Uani 1.00 1 d .
C(17) C 0.1386(4) 0.1047(2) 0.6311(2) 0.0627(14) Uani 1.00 1 d .
C(18) C 0.1646(3) 0.2819(2) 0.5387(2) 0.0666(13) Uani 1.00 1 d .
C(19) C 0.1351(5) 0.3597(2) 0.5316(3) 0.100(2) Uani 1.00 1 d .
C(20) C 0.2814(3) 0.2198(2) 0.4319(2) 0.0490(10) Uani 1.00 1 d .
C(21) C 0.1699(3) 0.3172(2) 0.3688(2) 0.0562(12) Uani 1.00 1 d .
C(22) C 0.1948(3) 0.1492(2) 0.2874(2) 0.0594(12) Uani 1.00 1 d .
C(23) C 0.0570(3) 0.2314(2) 0.2522(2) 0.0604(12) Uani 1.00 1 d .
C(24) C 0.2158(2) 0.5858(2) 0.6635(2) 0.0616(12) Uani 1.00 1 d .
C(25) C 0.1963(3) 0.6293(2) 0.7299(3) 0.0672(13) Uani 1.00 1 d .
C(26) C 0.2435(2) 0.6932(2) 0.7421(2) 0.0580(12) Uani 1.00 1 d .
C(27) C 0.3038(2) 0.70416(19) 0.6847(2) 0.0402(8) Uani 1.00 1 d .
C(28) C 0.2744(2) 0.63850(18) 0.6249(2) 0.0432(9) Uani 1.00 1 d .
C(29) C 0.3665(2) 0.60317(17) 0.6114(2) 0.0402(8) Uani 1.00 1 d .
C(30) C 0.4327(2) 0.57691(17) 0.6961(2) 0.0401(8) Uani 1.00 1 d .
C(31) C 0.4533(2) 0.62709(17) 0.7566(2) 0.0366(8) Uani 1.00 1 d .
C(32) C 0.4169(2) 0.70589(17) 0.72962(19) 0.0361(8) Uani 1.00 1 d .
C(33) C 0.4678(2) 0.72433(17) 0.66108(19) 0.0366(8) Uani 1.00 1 d .
C(34) C 0.4223(2) 0.67049(18) 0.5835(2) 0.0395(8) Uani 1.00 1 d .
C(35) C 0.3409(3) 0.5409(2) 0.5467(2) 0.0604(11) Uani 1.00 1 d .
C(36) C 0.2797(5) 0.5595(3) 0.4588(3) 0.0864(18) Uani 1.00 1 d .
C(37) C 0.4698(2) 0.49803(19) 0.7103(2) 0.0562(11) Uani 1.00 1 d .
C(38) C 0.5680(3) 0.4878(2) 0.6947(4) 0.0760(17) Uani 1.00 1 d .
C(39) C 0.5111(2) 0.6095(2) 0.8454(2) 0.0513(10) Uani 1.00 1 d .
C(40) C 0.4461(4) 0.5815(4) 0.8955(3) 0.0761(17) Uani 1.00 1 d .
C(41) C 0.4400(2) 0.7657(2) 0.7976(2) 0.0520(11) Uani 1.00 1 d .
C(42) C 0.5442(3) 0.7969(2) 0.8319(2) 0.0635(13) Uani 1.00 1 d .
C(43) C 0.5760(2) 0.71123(19) 0.6948(2) 0.0431(9) Uani 1.00 1 d .
C(44) C 0.4537(2) 0.80365(19) 0.6360(2) 0.0454(9) Uani 1.00 1 d .
C(45) C 0.4999(2) 0.6409(2) 0.5516(2) 0.0487(10) Uani 1.00 1 d .
C(46) C 0.3539(2) 0.7140(2) 0.5156(2) 0.0492(10) Uani 1.00 1 d .
H(1) H -0.0558 0.0783 0.4255 0.059 Uiso 1.00 1 c R
H(2) H -0.1479 0.1577 0.5007 0.075 Uiso 1.00 1 c R
H(3) H -0.0464 0.2650 0.5234 0.070 Uiso 1.00 1 c R
H(4) H -0.0034 0.2804 0.3941 0.054 Uiso 1.00 1 c R
H(5) H -0.0702 0.1884 0.3121 0.048 Uiso 1.00 1 c R
H(6) H 0.0779 0.0372 0.2812 0.062 Uiso 1.00 1 c R
H(7) H -0.0198 0.0320 0.3029 0.062 Uiso 1.00 1 c R
H(8) H -0.062(3) 0.041(3) 0.170(3) 0.095(17) Uiso 1.00 1 c .
H(9) H -0.089(4) 0.114(3) 0.200(3) 0.091(18) Uiso 1.00 1 c .
H(10) H -0.005(4) 0.111(3) 0.161(3) 0.095(18) Uiso 1.00 1 c .
H(11) H 0.1485 0.0031 0.5018 0.059 Uiso 1.00 1 c R
H(12) H 0.0921 -0.0133 0.4099 0.059 Uiso 1.00 1 c R
H(13) H 0.244(4) 0.003(3) 0.380(3) 0.11(2) Uiso 1.00 1 c .
H(14) H 0.288(3) 0.023(2) 0.471(3) 0.077(16) Uiso 1.00 1 c .
H(15) H 0.255(4) -0.065(3) 0.447(3) 0.106(18) Uiso 1.00 1 c .
H(16) H 0.2470 0.0838 0.5799 0.063 Uiso 1.00 1 c R
H(17) H 0.2458 0.1661 0.6060 0.063 Uiso 1.00 1 c R
H(18) H 0.100(4) 0.143(3) 0.631(3) 0.094(18) Uiso 1.00 1 c .
H(19) H 0.091(3) 0.069(2) 0.604(2) 0.065(13) Uiso 1.00 1 c .
H(20) H 0.175(3) 0.087(2) 0.689(3) 0.094(16) Uiso 1.00 1 c .
H(21) H 0.1465 0.2625 0.5837 0.083 Uiso 1.00 1 c R
H(22) H 0.2345 0.2812 0.5519 0.083 Uiso 1.00 1 c R
H(23) H 0.1789 0.3873 0.5108 0.120 Uiso 1.00 1 c R
H(24) H 0.1377 0.3784 0.5843 0.120 Uiso 1.00 1 c R
H(25) H 0.0696 0.3642 0.4950 0.120 Uiso 1.00 1 c R
H(26) H 0.2558 0.5442 0.6869 0.072 Uiso 1.00 1 c R
H(27) H 0.1534 0.6137 0.7595 0.083 Uiso 1.00 1 c R
H(28) H 0.2402 0.7283 0.7826 0.072 Uiso 1.00 1 c R
H(29) H 0.2849 0.7493 0.6553 0.049 Uiso 1.00 1 c R
H(30) H 0.2316 0.6554 0.5735 0.050 Uiso 1.00 1 c R
H(31) H 0.3064 0.5039 0.5664 0.068 Uiso 1.00 1 c R
H(32) H 0.4014 0.5211 0.5437 0.068 Uiso 1.00 1 c R
H(33) H 0.228(4) 0.578(3) 0.463(3) 0.11(2) Uiso 1.00 1 c .
H(34) H 0.258(3) 0.515(3) 0.426(3) 0.088(15) Uiso 1.00 1 c .
H(35) H 0.310(4) 0.598(3) 0.428(3) 0.11(2) Uiso 1.00 1 c .
H(36) H 0.4227 0.4667 0.6734 0.064 Uiso 1.00 1 c R
H(37) H 0.4769 0.4840 0.7655 0.064 Uiso 1.00 1 c R
H(38) H 0.589(3) 0.436(2) 0.708(2) 0.082(14) Uiso 1.00 1 c .
H(39) H 0.567(4) 0.496(3) 0.634(3) 0.11(2) Uiso 1.00 1 c .
H(40) H 0.615(3) 0.523(2) 0.719(2) 0.076(15) Uiso 1.00 1 c .
H(41) H 0.5434 0.6534 0.8710 0.060 Uiso 1.00 1 c R
H(42) H 0.5591 0.5728 0.8458 0.059 Uiso 1.00 1 c R
H(43) H 0.420(2) 0.537(2) 0.868(2) 0.054(12) Uiso 1.00 1 c .
H(44) H 0.486(3) 0.569(2) 0.957(3) 0.094(16) Uiso 1.00 1 c .
H(45) H 0.401(4) 0.617(3) 0.899(3) 0.11(2) Uiso 1.00 1 c .
H(46) H 0.4237 0.7450 0.8429 0.063 Uiso 1.00 1 c R
H(47) H 0.3976 0.8065 0.7760 0.063 Uiso 1.00 1 c R
H(48) H 0.569(3) 0.826(2) 0.788(2) 0.075(13) Uiso 1.00 1 c .
H(49) H 0.548(4) 0.829(3) 0.880(3) 0.106(17) Uiso 1.00 1 c .
H(50) H 0.599(4) 0.753(3) 0.860(3) 0.095(15) Uiso 1.00 1 c .

loop_
_atom_site_aniso_label
_atom_site_aniso_U_11
_atom_site_aniso_U_22
_atom_site_aniso_U_33
_atom_site_aniso_U_12
_atom_site_aniso_U_13
_atom_site_aniso_U_23
Cl(1) 0.0381(4) 0.0633(6) 0.1163(10) -0.0025(4) 0.0130(5) 0.0006(6)
Cl(2) 0.0477(6) 0.0773(8) 0.1555(14) -0.0163(5) 0.0098(7) -0.0098(8)
N(1) 0.050(2) 0.089(2) 0.063(2) -0.0095(18) 0.0182(18) 0.000(2)
N(2) 0.127(3) 0.062(2) 0.074(2) -0.012(2) 0.044(2) 0.008(2)
N(3) 0.083(2) 0.109(3) 0.083(2) -0.016(2) 0.052(2) -0.026(2)
N(4) 0.098(3) 0.101(3) 0.060(2) -0.019(2) 0.009(2) 0.032(2)
N(5) 0.049(2) 0.082(2) 0.059(2) 0.0003(17) 0.0177(17) 0.0089(18)
N(6) 0.098(2) 0.0427(18) 0.073(2) 0.0000(18) 0.029(2) 0.0118(18)
N(7) 0.085(2) 0.069(2) 0.070(2) 0.017(2) 0.042(2) -0.0059(19)
N(8) 0.085(2) 0.084(2) 0.049(2) 0.022(2) 0.0113(19) 0.016(2)
C(1) 0.0318(16) 0.0487(19) 0.068(2) 0.0048(14) 0.0164(16) 0.0090(18)
C(2) 0.050(2) 0.065(2) 0.074(2) 0.0119(19) 0.036(2) 0.015(2)
C(3) 0.056(2) 0.061(2) 0.057(2) 0.0092(19) 0.0289(19) 0.0028(19)
C(4) 0.051(2) 0.0385(17) 0.0455(19) 0.0037(15) 0.0214(16) 0.0039(15)
C(5) 0.0346(16) 0.0463(18) 0.0396(18) 0.0011(14) 0.0097(14) 0.0063(15)
C(6) 0.0355(16) 0.0458(17) 0.0382(17) -0.0024(14) 0.0133(14) -0.0019(15)
C(7) 0.0299(14) 0.0436(17) 0.0395(17) -0.0006(13) 0.0153(13) 0.0014(15)
C(8) 0.0326(15) 0.0498(19) 0.0379(17) -0.0030(13) 0.0153(13) 0.0049(15)
C(9) 0.051(2) 0.0472(19) 0.0338(17) -0.0088(15) 0.0166(15) -0.0039(15)
C(10) 0.0482(19) 0.0489(19) 0.0391(19) -0.0097(15) 0.0183(15) 0.0000(15)
C(11) 0.051(2) 0.054(2) 0.0350(18) -0.0082(16) 0.0158(15) -0.0019(16)
C(12) 0.053(2) 0.056(2) 0.046(2) -0.0066(17) 0.0126(17) -0.0104(18)
C(13) 0.082(3) 0.080(3) 0.053(2) -0.008(3) -0.001(2) -0.023(2)
C(14) 0.0457(19) 0.0502(19) 0.052(2) 0.0067(16) 0.0214(16) 0.0044(17)
C(15) 0.070(3) 0.082(3) 0.086(3) 0.029(2) 0.039(3) 0.005(3)
C(16) 0.058(2) 0.066(2) 0.0340(18) -0.0042(18) 0.0092(16) 0.0071(17)
C(17) 0.088(3) 0.063(2) 0.043(2) 0.008(2) 0.029(2) 0.009(2)
C(18) 0.090(3) 0.065(2) 0.052(2) -0.023(2) 0.034(2) -0.019(2)
C(19) 0.154(5) 0.067(3) 0.079(3) -0.003(3) 0.037(3) -0.012(2)
C(20) 0.056(2) 0.055(2) 0.0386(19) -0.0157(18) 0.0185(17) 0.0003(16)
C(21) 0.066(2) 0.056(2) 0.049(2) -0.0135(19) 0.0227(19) 0.0030(19)
C(22) 0.064(2) 0.078(2) 0.046(2) -0.018(2) 0.033(2) -0.013(2)
C(23) 0.072(2) 0.072(2) 0.035(2) -0.022(2) 0.0138(19) 0.006(2)
C(24) 0.0376(19) 0.053(2) 0.090(3) 0.0042(16) 0.014(2) 0.017(2)
C(25) 0.048(2) 0.079(2) 0.081(3) 0.007(2) 0.029(2) 0.025(2)
C(26) 0.046(2) 0.075(2) 0.058(2) 0.011(2) 0.0236(18) 0.006(2)
C(27) 0.0381(17) 0.0398(17) 0.0447(19) 0.0093(13) 0.0158(15) 0.0049(15)
C(28) 0.0385(17) 0.0383(17) 0.0484(19) 0.0021(14) 0.0072(15) 0.0022(15)
C(29) 0.0398(17) 0.0339(15) 0.0421(18) 0.0034(13) 0.0057(14) -0.0029(14)
C(30) 0.0358(16) 0.0314(15) 0.051(2) 0.0027(12) 0.0097(15) 0.0081(15)
C(31) 0.0315(15) 0.0373(16) 0.0423(18) 0.0007(12) 0.0137(13) 0.0103(15)
C(32) 0.0439(17) 0.0348(15) 0.0321(16) 0.0019(13) 0.0153(14) 0.0022(13)
C(33) 0.0414(17) 0.0332(15) 0.0337(17) 0.0017(13) 0.0097(14) 0.0015(13)
C(34) 0.0425(17) 0.0414(17) 0.0339(17) 0.0092(14) 0.0110(14) -0.0004(14)
C(35) 0.057(2) 0.046(2) 0.066(2) 0.0026(17) 0.002(2) -0.0202(19)
C(36) 0.083(3) 0.081(3) 0.072(3) 0.009(3) -0.009(3) -0.040(3)
C(37) 0.053(2) 0.0357(17) 0.071(2) 0.0076(15) 0.0077(19) 0.0079(18)
C(38) 0.066(2) 0.048(2) 0.110(4) 0.023(2) 0.022(3) 0.005(2)
C(39) 0.048(2) 0.057(2) 0.044(2) -0.0008(16) 0.0072(16) 0.0168(17)
C(40) 0.081(3) 0.093(4) 0.060(3) -0.009(3) 0.030(2) 0.025(3)
C(41) 0.068(2) 0.048(2) 0.042(2) 0.0055(18) 0.0207(18) -0.0039(16)
C(42) 0.077(3) 0.054(2) 0.055(2) -0.014(2) 0.013(2) -0.018(2)
C(43) 0.051(2) 0.0417(17) 0.0396(19) -0.0045(15) 0.0190(16) 0.0010(15)
C(44) 0.059(2) 0.0357(18) 0.0424(19) -0.0010(15) 0.0171(17) 0.0054(15)
C(45) 0.060(2) 0.0478(19) 0.041(2) 0.0062(17) 0.0205(18) -0.0026(16)
C(46) 0.059(2) 0.051(2) 0.0341(18) 0.0093(17) 0.0100(17) 0.0006(16)

loop_
_atom_type_symbol
_atom_type_description
_atom_type_scat_dispersion_real
_atom_type_scat_dispersion_imag
_atom_type_scat_source
C C 0.003 0.002
;
International Tables for Crystallography
(1992, Vol. C, Tables 4.2.6.8 and 6.1.1.4)
;
H H 0.000 0.000
;
International Tables for Crystallography
(1992, Vol. C, Table 6.1.1.4)
;
Cl Cl 0.148 0.159
;
International Tables for Crystallography
(1992, Vol. C, Tables 4.2.6.8 and 6.1.1.4)
;
N N 0.006 0.003
;
International Tables for Crystallography
(1992, Vol. C, Tables 4.2.6.8 and 6.1.1.4)
;

loop_
_geom_angle_atom_site_label_1
_geom_angle_atom_site_label_2
_geom_angle_atom_site_label_3
_geom_angle
Cl(1) C(1) C(2) 111.2(2)
Cl(1) C(1) C(5) 112.8(2)
C(2) C(1) C(5) 104.4(3)
C(1) C(2) C(3) 112.0(4)
C(2) C(3) C(4) 112.7(3)
C(3) C(4) C(5) 103.2(2)
C(3) C(4) C(9) 113.1(2)
C(5) C(4) C(9) 110.7(2)
C(1) C(5) C(4) 106.0(3)
C(1) C(5) C(6) 112.6(2)
C(4) C(5) C(6) 111.0(2)
C(5) C(6) C(7) 106.1(2)
C(5) C(6) C(11) 105.0(2)
C(5) C(6) C(12) 112.6(2)
C(7) C(6) C(11) 107.6(2)
C(7) C(6) C(12) 113.4(2)
C(11) C(6) C(12) 111.5(3)
C(6) C(7) C(8) 116.4(2)
C(6) C(7) C(14) 121.3(2)
C(8) C(7) C(14) 122.2(2)
C(7) C(8) C(9) 115.6(2)
C(7) C(8) C(16) 122.4(3)
C(9) C(8) C(16) 122.0(2)
C(4) C(9) C(8) 109.6(2)
C(4) C(9) C(10) 106.3(2)
C(4) C(9) C(18) 113.3(3)
C(8) C(9) C(10) 103.3(2)
C(8) C(9) C(18) 112.4(2)
C(10) C(9) C(18) 111.4(3)
C(9) C(10) C(11) 108.6(2)
C(9) C(10) C(20) 107.8(2)
C(9) C(10) C(21) 112.6(3)
C(11) C(10) C(20) 110.5(3)
C(11) C(10) C(21) 109.8(2)
C(20) C(10) C(21) 107.5(3)
C(6) C(11) C(10) 108.8(2)
C(6) C(11) C(22) 110.2(3)
C(6) C(11) C(23) 110.0(3)
C(10) C(11) C(22) 111.0(3)
C(10) C(11) C(23) 108.8(3)
C(22) C(11) C(23) 108.0(3)
C(6) C(12) C(13) 119.6(3)
C(7) C(14) C(15) 114.0(3)
C(8) C(16) C(17) 112.9(3)
C(9) C(18) C(19) 121.5(3)
N(1) C(20) C(10) 178.2(4)
N(2) C(21) C(10) 177.5(4)
N(3) C(22) C(11) 175.9(4)
N(4) C(23) C(11) 177.2(5)
Cl(2) C(24) C(25) 111.3(2)
Cl(2) C(24) C(28) 112.3(3)
C(25) C(24) C(28) 104.9(3)
C(24) C(25) C(26) 112.2(4)
C(25) C(26) C(27) 112.3(4)
C(26) C(27) C(28) 103.9(3)
C(26) C(27) C(32) 113.4(2)
C(28) C(27) C(32) 111.7(2)
C(24) C(28) C(27) 105.2(3)
C(24) C(28) C(29) 114.2(2)
C(27) C(28) C(29) 110.5(2)
C(28) C(29) C(30) 106.8(2)
C(28) C(29) C(34) 104.9(2)
C(28) C(29) C(35) 112.8(2)
C(30) C(29) C(34) 107.3(2)
C(30) C(29) C(35) 113.0(2)
C(34) C(29) C(35) 111.6(3)
C(29) C(30) C(31) 116.3(2)
C(29) C(30) C(37) 121.6(2)
C(31) C(30) C(37) 122.1(3)
C(30) C(31) C(32) 115.0(2)
C(30) C(31) C(39) 123.5(2)
C(32) C(31) C(39) 121.4(2)
C(27) C(32) C(31) 109.3(2)
C(27) C(32) C(33) 106.3(2)
C(27) C(32) C(41) 109.2(2)
C(31) C(32) C(33) 103.0(2)
C(31) C(32) C(41) 116.7(2)
C(33) C(32) C(41) 111.6(2)
C(32) C(33) C(34) 108.7(2)
C(32) C(33) C(43) 109.7(2)
C(32) C(33) C(44) 111.2(2)
C(34) C(33) C(43) 109.1(2)
C(34) C(33) C(44) 111.1(2)
C(43) C(33) C(44) 107.1(2)
C(29) C(34) C(33) 108.8(2)
C(29) C(34) C(45) 109.5(2)
C(29) C(34) C(46) 111.5(2)
C(33) C(34) C(45) 111.5(2)
C(33) C(34) C(46) 108.8(2)
C(45) C(34) C(46) 106.6(3)
C(29) C(35) C(36) 119.0(3)
C(30) C(37) C(38) 112.5(3)
C(31) C(39) C(40) 113.2(3)
C(32) C(41) C(42) 120.0(3)
N(5) C(43) C(33) 179.0(4)
N(6) C(44) C(33) 177.0(4)
N(7) C(45) C(34) 176.8(3)
N(8) C(46) C(34) 179.2(4)
Cl(1) C(1) H(1) 109.3(3)
C(2) C(1) H(1) 109.4(4)
C(5) C(1) H(1) 109.7(4)
C(1) C(2) H(2) 124.2(4)
C(3) C(2) H(2) 123.8(5)
C(2) C(3) H(3) 123.6(5)
C(4) C(3) H(3) 123.7(4)
C(3) C(4) H(4) 109.8(4)
C(5) C(4) H(4) 110.0(3)
C(9) C(4) H(4) 109.8(3)
C(1) C(5) H(5) 109.0(3)
C(4) C(5) H(5) 108.9(3)
C(6) C(5) H(5) 109.1(4)
C(6) C(12) H(6) 107.1(3)
C(6) C(12) H(7) 106.6(4)
C(13) C(12) H(6) 107.4(4)
C(13) C(12) H(7) 106.4(4)
H(6) C(12) H(7) 109.5(5)
C(12) C(13) H(8) 106(3)
C(12) C(13) H(9) 105(3)
C(12) C(13) H(10) 119(2)
H(8) C(13) H(9) 111(4)
H(8) C(13) H(10) 108(5)
H(9) C(13) H(10) 108(4)
C(7) C(14) H(11) 108.2(4)
C(7) C(14) H(12) 108.4(3)
C(15) C(14) H(11) 107.9(4)
C(15) C(14) H(12) 108.8(4)
H(11) C(14) H(12) 109.5(5)
C(14) C(15) H(13) 113(3)
C(14) C(15) H(14) 102(3)
C(14) C(15) H(15) 109(3)
H(13) C(15) H(14) 108(4)
H(13) C(15) H(15) 111(4)
H(14) C(15) H(15) 113(4)
C(8) C(16) H(16) 109.0(3)
C(8) C(16) H(17) 108.5(4)
C(17) C(16) H(16) 108.3(4)
C(17) C(16) H(17) 108.7(4)
H(16) C(16) H(17) 109.5(5)
C(16) C(17) H(18) 108(4)
C(16) C(17) H(19) 112(3)
C(16) C(17) H(20) 114(3)
H(18) C(17) H(19) 101(4)
H(18) C(17) H(20) 112(4)
H(19) C(17) H(20) 109(4)
C(9) C(18) H(21) 106.5(4)
C(9) C(18) H(22) 106.4(5)
C(19) C(18) H(21) 106.0(5)
C(19) C(18) H(22) 106.6(5)
H(21) C(18) H(22) 109.5(5)
C(18) C(19) H(23) 109.1
C(18) C(19) H(24) 109.7
C(18) C(19) H(25) 109.5(5)
H(23) C(19) H(24) 109.5
H(23) C(19) H(25) 109.5
H(24) C(19) H(25) 109.5
Cl(2) C(24) H(26) 109.7(3)
C(25) C(24) H(26) 109.2(5)
C(28) C(24) H(26) 109.3(4)
C(24) C(25) H(27) 123.9(5)
C(26) C(25) H(27) 123.9(5)
C(25) C(26) H(28) 124.0(5)
C(27) C(26) H(28) 123.7(5)
C(26) C(27) H(29) 109.5(4)
C(28) C(27) H(29) 109.5(3)
C(32) C(27) H(29) 108.8(3)
C(24) C(28) H(30) 108.5(3)
C(27) C(28) H(30) 109.3(3)
C(29) C(28) H(30) 109.0(4)
C(29) C(35) H(31) 106.9(4)
C(29) C(35) H(32) 107.3(3)
C(36) C(35) H(31) 107.7(4)
C(36) C(35) H(32) 106.3(5)
H(31) C(35) H(32) 109.5(5)
C(35) C(36) H(33) 105(4)
C(35) C(36) H(34) 112(3)
C(35) C(36) H(35) 116(2)
H(33) C(36) H(34) 104(5)
H(33) C(36) H(35) 107(5)
H(34) C(36) H(35) 112(5)
C(30) C(37) H(36) 108.3(3)
C(30) C(37) H(37) 109.5(4)
C(38) C(37) H(36) 108.1(5)
C(38) C(37) H(37) 108.9(4)
H(36) C(37) H(37) 109.5(5)
C(37) C(38) H(38) 107(3)
C(37) C(38) H(39) 115(3)
C(37) C(38) H(40) 115(3)
H(38) C(38) H(39) 106(4)
H(38) C(38) H(40) 115(3)
H(39) C(38) H(40) 98(4)
C(31) C(39) H(41) 108.7(3)
C(31) C(39) H(42) 108.5(4)
C(40) C(39) H(41) 108.0(4)
C(40) C(39) H(42) 109.0(4)
H(41) C(39) H(42) 109.5(4)
C(39) C(40) H(43) 103(3)
C(39) C(40) H(44) 113(3)
C(39) C(40) H(45) 111(4)
H(43) C(40) H(44) 108(3)
H(43) C(40) H(45) 117(4)
H(44) C(40) H(45) 105(4)
C(32) C(41) H(46) 106.9(3)
C(32) C(41) H(47) 106.7(3)
C(42) C(41) H(46) 106.7(3)
C(42) C(41) H(47) 106.8(4)
H(46) C(41) H(47) 109.5(5)
C(41) C(42) H(48) 114(2)
C(41) C(42) H(49) 109(3)
C(41) C(42) H(50) 112(2)
H(48) C(42) H(49) 110(4)
H(48) C(42) H(50) 108(4)
H(49) C(42) H(50) 102(4)

loop_
_geom_bond_atom_site_label_1
_geom_bond_atom_site_label_2
_geom_bond_distance
Cl(1) C(1) 1.803(3)
Cl(2) C(24) 1.809(3)
N(1) C(20) 1.132(5)
N(2) C(21) 1.135(5)
N(3) C(22) 1.125(7)
N(4) C(23) 1.135(5)
N(5) C(43) 1.134(5)
N(6) C(44) 1.124(4)
N(7) C(45) 1.132(6)
N(8) C(46) 1.129(5)
C(1) C(2) 1.494(6)
C(1) C(5) 1.532(5)
C(2) C(3) 1.317(5)
C(3) C(4) 1.505(6)
C(4) C(5) 1.547(4)
C(4) C(9) 1.563(4)
C(5) C(6) 1.552(5)
C(6) C(7) 1.527(4)
C(6) C(11) 1.600(5)
C(6) C(12) 1.535(4)
C(7) C(8) 1.333(4)
C(7) C(14) 1.516(4)
C(8) C(9) 1.528(4)
C(8) C(16) 1.519(4)
C(9) C(10) 1.595(5)
C(9) C(18) 1.545(5)
C(10) C(11) 1.624(4)
C(10) C(20) 1.487(5)
C(10) C(21) 1.472(5)
C(11) C(22) 1.474(6)
C(11) C(23) 1.471(5)
C(12) C(13) 1.521(6)
C(14) C(15) 1.533(7)
C(16) C(17) 1.523(7)
C(18) C(19) 1.458(6)
C(24) C(25) 1.474(7)
C(24) C(28) 1.542(6)
C(25) C(26) 1.316(6)
C(26) C(27) 1.503(6)
C(27) C(28) 1.533(4)
C(27) C(32) 1.554(4)
C(28) C(29) 1.539(5)
C(29) C(30) 1.534(4)
C(29) C(34) 1.602(4)
C(29) C(35) 1.536(5)
C(30) C(31) 1.334(4)
C(30) C(37) 1.510(4)
C(31) C(32) 1.532(4)
C(31) C(39) 1.517(4)
C(32) C(33) 1.592(5)
C(32) C(41) 1.542(4)
C(33) C(34) 1.606(4)
C(33) C(43) 1.487(4)
C(33) C(44) 1.488(4)
C(34) C(45) 1.477(5)
C(34) C(46) 1.485(4)
C(35) C(36) 1.519(6)
C(37) C(38) 1.515(7)
C(39) C(40) 1.529(8)
C(41) C(42) 1.524(6)
C(1) H(1) 0.950(4)
C(2) H(2) 0.950(7)
C(3) H(3) 0.950(6)
C(4) H(4) 0.950(4)
C(5) H(5) 0.950(4)
C(12) H(6) 0.950(6)
C(12) H(7) 0.950(6)
C(13) H(8) 0.91(5)
C(13) H(9) 0.93(6)
C(13) H(10) 0.99(6)
C(14) H(11) 0.950(5)
C(14) H(12) 0.950(4)
C(15) H(13) 0.94(6)
C(15) H(14) 0.94(4)
C(15) H(15) 1.05(6)
C(16) H(16) 0.950(6)
C(16) H(17) 0.950(5)
C(17) H(18) 0.88(5)
C(17) H(19) 0.95(4)
C(17) H(20) 1.01(5)
C(18) H(21) 0.950(7)
C(18) H(22) 0.950(7)
C(19) H(23) 0.950
C(19) H(24) 0.950
C(19) H(25) 0.950(8)
C(24) H(26) 0.950(5)
C(25) H(27) 0.950(7)
C(26) H(28) 0.950(6)
C(27) H(29) 0.950(4)
C(28) H(30) 0.950(4)
C(35) H(31) 0.950(6)
C(35) H(32) 0.950(6)
C(36) H(33) 0.83(7)
C(36) H(34) 0.96(5)
C(36) H(35) 1.05(6)
C(37) H(36) 0.950(5)
C(37) H(37) 0.950(6)
C(38) H(38) 0.98(5)
C(38) H(39) 1.04(6)
C(38) H(40) 0.91(4)
C(39) H(41) 0.950(5)
C(39) H(42) 0.950(5)
C(40) H(43) 0.94(4)
C(40) H(44) 1.05(5)
C(40) H(45) 0.92(6)
C(41) H(46) 0.950(6)
C(41) H(47) 0.950(5)
C(42) H(48) 1.06(5)
C(42) H(49) 1.00(6)
C(42) H(50) 1.10(5)

loop_
_geom_torsion_atom_site_label_1
_geom_torsion_atom_site_label_2
_geom_torsion_atom_site_label_3
_geom_torsion_atom_site_label_4
_geom_torsion
Cl(1) C(1) C(2) C(3) -131.3(3)
Cl(1) C(1) C(5) C(4) 133.5(2)
Cl(1) C(1) C(5) C(6) -104.9(2)
C(2) C(1) C(5) C(4) 12.7(3)
C(2) C(1) C(5) C(6) 134.3(2)
C(5) C(1) C(2) C(3) -9.4(4)
C(1) C(2) C(3) C(4) 1.9(4)
C(2) C(3) C(4) C(5) 6.3(3)
C(2) C(3) C(4) C(9) -113.4(3)
C(3) C(4) C(5) C(1) -11.6(3)
C(3) C(4) C(5) C(6) -134.2(2)
C(3) C(4) C(9) C(8) 72.6(3)
C(3) C(4) C(9) C(10) -176.5(2)
C(3) C(4) C(9) C(18) -53.8(4)
C(5) C(4) C(9) C(8) -42.7(4)
C(5) C(4) C(9) C(10) 68.2(3)
C(5) C(4) C(9) C(18) -169.1(3)
C(9) C(4) C(5) C(1) 109.7(3)
C(9) C(4) C(5) C(6) -12.9(4)
C(1) C(5) C(6) C(7) -58.7(3)
C(1) C(5) C(6) C(11) -172.4(2)
C(1) C(5) C(6) C(12) 66.0(3)
C(4) C(5) C(6) C(7) 60.0(3)
C(4) C(5) C(6) C(11) -53.8(3)
C(4) C(5) C(6) C(12) -175.3(2)
C(5) C(6) C(7) C(8) -52.3(3)
C(5) C(6) C(7) C(14) 125.7(3)
C(5) C(6) C(11) C(10) 68.9(3)
C(5) C(6) C(11) C(22) -169.2(2)
C(5) C(6) C(11) C(23) -50.2(3)
C(5) C(6) C(12) C(13) 62.3(5)
C(7) C(6) C(11) C(10) -43.9(3)
C(7) C(6) C(11) C(22) 78.1(3)
C(7) C(6) C(11) C(23) -163.0(3)
C(11) C(6) C(7) C(8) 59.7(4)
C(11) C(6) C(7) C(14) -122.3(3)
C(7) C(6) C(12) C(13) -177.1(4)
C(12) C(6) C(7) C(8) -176.5(3)
C(12) C(6) C(7) C(14) 1.5(4)
C(11) C(6) C(12) C(13) -55.5(5)
C(12) C(6) C(11) C(10) -168.8(2)
C(12) C(6) C(11) C(22) -46.9(3)
C(12) C(6) C(11) C(23) 72.0(3)
C(6) C(7) C(8) C(9) -5.6(4)
C(6) C(7) C(8) C(16) 175.8(3)
C(6) C(7) C(14) C(15) 92.4(4)
C(8) C(7) C(14) C(15) -89.7(4)
C(14) C(7) C(8) C(9) 176.4(3)
C(14) C(7) C(8) C(16) -2.2(5)
C(7) C(8) C(9) C(4) 55.7(4)
C(7) C(8) C(9) C(10) -57.2(3)
C(7) C(8) C(9) C(18) -177.4(3)
C(7) C(8) C(16) C(17) -87.3(4)
C(9) C(8) C(16) C(17) 94.2(4)
C(16) C(8) C(9) C(4) -125.7(3)
C(16) C(8) C(9) C(10) 121.4(3)
C(16) C(8) C(9) C(18) 1.2(5)
C(4) C(9) C(10) C(11) -50.6(3)
C(4) C(9) C(10) C(20) -170.4(2)
C(4) C(9) C(10) C(21) 71.2(3)
C(4) C(9) C(18) C(19) -44.4(6)
C(8) C(9) C(10) C(11) 64.7(2)
C(8) C(9) C(10) C(20) -55.1(3)
C(8) C(9) C(10) C(21) -173.5(2)
C(8) C(9) C(18) C(19) -169.3(5)
C(10) C(9) C(18) C(19) 75.3(6)
C(18) C(9) C(10) C(11) -174.4(2)
C(18) C(9) C(10) C(20) 65.8(3)
C(18) C(9) C(10) C(21) -52.6(3)
C(9) C(10) C(11) C(6) -14.6(3)
C(9) C(10) C(11) C(22) -136.1(3)
C(9) C(10) C(11) C(23) 105.3(3)
C(9) C(10) C(20) N(1) -31(14)
C(9) C(10) C(21) N(2) -54(10)
C(11) C(10) C(20) N(1) -150(14)
C(20) C(10) C(11) C(6) 103.4(3)
C(20) C(10) C(11) C(22) -18.0(4)
C(20) C(10) C(11) C(23) -136.7(3)
C(11) C(10) C(21) N(2) 67(10)
C(21) C(10) C(11) C(6) -138.2(3)
C(21) C(10) C(11) C(22) 100.4(3)
C(21) C(10) C(11) C(23) -18.3(4)
C(20) C(10) C(21) N(2) -173(9)
C(21) C(10) C(20) N(1) 90(14)
C(6) C(11) C(22) N(3) 33(6)
C(6) C(11) C(23) N(4) 21(9)
C(10) C(11) C(22) N(3) 153(6)
C(10) C(11) C(23) N(4) -98(9)
C(22) C(11) C(23) N(4) 141(9)
C(23) C(11) C(22) N(3) -88(6)
Cl(2) C(24) C(25) C(26) -129.6(3)
Cl(2) C(24) C(28) C(27) 132.9(2)
Cl(2) C(24) C(28) C(29) -105.8(2)
C(25) C(24) C(28) C(27) 11.9(3)
C(25) C(24) C(28) C(29) 133.2(3)
C(28) C(24) C(25) C(26) -7.9(4)
C(24) C(25) C(26) C(27) 0.3(4)
C(25) C(26) C(27) C(28) 7.4(3)
C(25) C(26) C(27) C(32) -114.0(3)
C(26) C(27) C(28) C(24) -11.5(3)
C(26) C(27) C(28) C(29) -135.3(2)
C(26) C(27) C(32) C(31) 73.9(3)
C(26) C(27) C(32) C(33) -175.5(2)
C(26) C(27) C(32) C(41) -54.9(3)
C(28) C(27) C(32) C(31) -43.1(3)
C(28) C(27) C(32) C(33) 67.6(3)
C(28) C(27) C(32) C(41) -171.8(2)
C(32) C(27) C(28) C(24) 111.0(3)
C(32) C(27) C(28) C(29) -12.7(4)
C(24) C(28) C(29) C(30) -58.6(3)
C(24) C(28) C(29) C(34) -172.2(2)
C(24) C(28) C(29) C(35) 66.2(3)
C(27) C(28) C(29) C(30) 59.8(3)
C(27) C(28) C(29) C(34) -53.8(3)
C(27) C(28) C(29) C(35) -175.5(2)
C(28) C(29) C(30) C(31) -51.7(4)
C(28) C(29) C(30) C(37) 126.6(3)
C(28) C(29) C(34) C(33) 70.0(2)
C(28) C(29) C(34) C(45) -167.9(2)
C(28) C(29) C(34) C(46) -50.0(3)
C(28) C(29) C(35) C(36) 61.6(5)
C(30) C(29) C(34) C(33) -43.3(3)
C(30) C(29) C(34) C(45) 78.9(3)
C(30) C(29) C(34) C(46) -163.3(3)
C(34) C(29) C(30) C(31) 60.3(4)
C(34) C(29) C(30) C(37) -121.4(3)
C(30) C(29) C(35) C(36) -177.2(4)
C(35) C(29) C(30) C(31) -176.3(3)
C(35) C(29) C(30) C(37) 2.0(5)
C(34) C(29) C(35) C(36) -56.2(5)
C(35) C(29) C(34) C(33) -167.5(2)
C(35) C(29) C(34) C(45) -45.4(3)
C(35) C(29) C(34) C(46) 72.4(3)
C(29) C(30) C(31) C(32) -6.6(4)
C(29) C(30) C(31) C(39) 175.4(3)
C(29) C(30) C(37) C(38) 90.1(4)
C(31) C(30) C(37) C(38) -91.7(5)
C(37) C(30) C(31) C(32) 175.1(3)
C(37) C(30) C(31) C(39) -3.0(5)
C(30) C(31) C(32) C(27) 55.9(4)
C(30) C(31) C(32) C(33) -56.9(3)
C(30) C(31) C(32) C(41) -179.5(3)
C(30) C(31) C(39) C(40) -87.5(5)
C(32) C(31) C(39) C(40) 94.6(4)
C(39) C(31) C(32) C(27) -126.0(3)
C(39) C(31) C(32) C(33) 121.3(3)
C(39) C(31) C(32) C(41) -1.4(5)
C(27) C(32) C(33) C(34) -48.8(3)
C(27) C(32) C(33) C(43) -168.0(2)
C(27) C(32) C(33) C(44) 73.8(3)
C(27) C(32) C(41) C(42) -160.1(3)
C(31) C(32) C(33) C(34) 66.2(2)
C(31) C(32) C(33) C(43) -53.0(2)
C(31) C(32) C(33) C(44) -171.3(2)
C(31) C(32) C(41) C(42) 75.4(4)
C(33) C(32) C(41) C(42) -42.7(4)
C(41) C(32) C(33) C(34) -167.9(2)
C(41) C(32) C(33) C(43) 73.0(3)
C(41) C(32) C(33) C(44) -45.3(3)
C(32) C(33) C(34) C(29) -16.0(3)
C(32) C(33) C(34) C(45) -136.9(2)
C(32) C(33) C(34) C(46) 105.8(3)
C(32) C(33) C(43) N(5) -24(23)
C(32) C(33) C(44) N(6) -4(6)
C(34) C(33) C(43) N(5) -143(23)
C(43) C(33) C(34) C(29) 103.6(3)
C(43) C(33) C(34) C(45) -17.3(3)
C(43) C(33) C(34) C(46) -134.7(3)
C(34) C(33) C(44) N(6) 117(6)
C(44) C(33) C(34) C(29) -138.6(3)
C(44) C(33) C(34) C(45) 100.5(3)
C(44) C(33) C(34) C(46) -16.9(4)
C(43) C(33) C(44) N(6) -124(6)
C(44) C(33) C(43) N(5) 97(23)
C(29) C(34) C(45) N(7) 32(6)
C(29) C(34) C(46) N(8) 119(35)
C(33) C(34) C(45) N(7) 152(6)
C(33) C(34) C(46) N(8) -2(31)
C(45) C(34) C(46) N(8) -122(35)
C(46) C(34) C(45) N(7) -89(6)
